data_7717631
loop_
_publ_author_name
'Khatri, Jaipriya'
'Mari, Vasanthapandiyan'
'Sarkar, Aniruddha'
'Karmodak, Naiwrit'
'Dhar, Basab Bijayi'

_publ_section_title
;
 C-H Bond Chlorination and Bromination Using Water Soluble Nickel (II)
 guanidine Complexes
;
_journal_name_full 'Dalton Transactions'
_journal_paper_doi 10.1039/D4DT02783C
_journal_year 2024
_chemical_formula_sum 'C6 H18 Cl2 N10 Ni O'
_chemical_formula_weight 375.89
_chemical_name_systematic Ni(II)-ethylenebisbiguanide
_space_group_crystal_system monoclinic
_space_group_IT_number 14
_space_group_name_Hall '-P 2yn'
_space_group_name_H-M_alt 'P 1 21/n 1'
_atom_sites_solution_hydrogens difmap
_audit_block_doi 10.5517/ccdc.csd.cc2l599d
_audit_creation_method SHELXL-2017/1
_audit_update_record
;
2024-10-02 deposited with the CCDC.	2024-11-29 downloaded from the CCDC.
;
_cell_angle_alpha 90
_cell_angle_beta 100.7390(10)
_cell_angle_gamma 90
_cell_formula_units_Z 4
_cell_length_a 6.90670(10)
_cell_length_b 11.6814(2)
_cell_length_c 18.0095(3)
_cell_measurement_reflns_used 9917
_cell_measurement_temperature 298(2)
_cell_measurement_theta_max 52.760
_cell_measurement_theta_min 5.776
_cell_volume 1427.56(4)
_computing_structure_refinement 'SHELXL-2017/1 (Sheldrick, 2017)'
_computing_structure_solution 'SHELXT 2014/5 (Sheldrick, 2014)'
_diffrn_ambient_temperature 298(2)
_diffrn_measured_fraction_theta_full 0.998
_diffrn_measured_fraction_theta_max 0.998
_diffrn_measurement_device_type 'Bruker PHOTON100 CMOS'
_diffrn_measurement_method '\f and \w scans'
_diffrn_radiation_type MoK\a
_diffrn_radiation_wavelength 0.71073
_diffrn_reflns_av_R_equivalents 0.0450
_diffrn_reflns_av_unetI/netI 0.0258
_diffrn_reflns_Laue_measured_fraction_full 0.998
_diffrn_reflns_Laue_measured_fraction_max 0.998
_diffrn_reflns_limit_h_max 8
_diffrn_reflns_limit_h_min -8
_diffrn_reflns_limit_k_max 14
_diffrn_reflns_limit_k_min -14
_diffrn_reflns_limit_l_max 22
_diffrn_reflns_limit_l_min -22
_diffrn_reflns_number 23837
_diffrn_reflns_point_group_measured_fraction_full 0.998
_diffrn_reflns_point_group_measured_fraction_max 0.998
_diffrn_reflns_theta_full 25.242
_diffrn_reflns_theta_max 26.385
_diffrn_reflns_theta_min 2.888
_exptl_absorpt_coefficient_mu 1.746
_exptl_crystal_colour orange
_exptl_crystal_density_diffrn 1.721
_exptl_crystal_description needle
_exptl_crystal_F_000 752
_exptl_crystal_recrystallization_method 'Re-crystallisation from solvent: H2O'
_exptl_crystal_size_max 0.221
_exptl_crystal_size_mid 0.204
_exptl_crystal_size_min 0.184
_refine_diff_density_max 0.373
_refine_diff_density_min -0.284
_refine_diff_density_rms 0.061
_refine_ls_extinction_method none
_refine_ls_goodness_of_fit_ref 1.099
_refine_ls_hydrogen_treatment refall
_refine_ls_matrix_type full
_refine_ls_number_parameters 253
_refine_ls_number_reflns 2927
_refine_ls_number_restraints 0
_refine_ls_restrained_S_all 1.099
_refine_ls_R_factor_all 0.0348
_refine_ls_R_factor_gt 0.0301
_refine_ls_shift/su_max 0.001
_refine_ls_shift/su_mean 0.000
_refine_ls_structure_factor_coef Fsqd
_refine_ls_weighting_details 'w=1/[\s^2^(Fo^2^)+(0.0322P)^2^+0.8902P] where P=(Fo^2^+2Fc^2^)/3'
_refine_ls_weighting_scheme calc
_refine_ls_wR_factor_gt 0.0712
_refine_ls_wR_factor_ref 0.0737
_reflns_Friedel_coverage 0.000
_reflns_number_gt 2652
_reflns_number_total 2927
_reflns_threshold_expression 'I > 2\s(I)'
_cod_data_source_file d4dt02783c2.cif
_cod_data_source_block JK2_Water_RTRT_0m_a
_cod_original_sg_symbol_H-M 'P 21/n'
_cod_database_code 7717631
_shelx_shelxl_version_number 2017/1
_shelx_space_group_comment
;
The symmetry employed for this shelxl refinement is uniquely defined
by the following loop, which should always be used as a source of
symmetry information in preference to the above space-group names.
They are only intended as comments.
;
_shelx_estimated_absorpt_t_min 0.699
_shelx_estimated_absorpt_t_max 0.739

loop_
_space_group_symop_operation_xyz
'x, y, z'
'-x+1/2, y+1/2, -z+1/2'
'-x, -y, -z'
'x-1/2, -y-1/2, z-1/2'

loop_
_atom_site_label
_atom_site_type_symbol
_atom_site_fract_x
_atom_site_fract_y
_atom_site_fract_z
_atom_site_U_iso_or_equiv
_atom_site_adp_type
_atom_site_occupancy
_atom_site_site_symmetry_order
_atom_site_calc_flag
_atom_site_refinement_flags_posn
_atom_site_refinement_flags_adp
_atom_site_refinement_flags_occupancy
_atom_site_disorder_assembly
_atom_site_disorder_group
Ni1 Ni 0.24851(4) 0.46086(2) 0.49121(2) 0.02104(10) Uani 1 1 d . . . . .
Cl2 Cl 0.52269(10) 0.86137(5) 0.77550(4) 0.04141(17) Uani 1 1 d . . . . .
Cl1 Cl 0.68033(13) 0.52889(5) 0.84635(4) 0.0503(2) Uani 1 1 d . . . . .
N3 N 0.1791(3) 0.42138(16) 0.38971(11) 0.0264(4) Uani 1 1 d . . . . .
N6 N 0.3199(3) 0.49616(15) 0.59397(10) 0.0239(4) Uani 1 1 d . . . . .
N1 N 0.3160(3) 0.30975(15) 0.51898(10) 0.0251(4) Uani 1 1 d . . . . .
N8 N 0.1833(3) 0.61240(16) 0.46618(11) 0.0279(4) Uani 1 1 d . . . . .
N7 N 0.2500(3) 0.69162(17) 0.58599(12) 0.0307(4) Uani 1 1 d . . . . .
N2 N 0.2616(3) 0.22933(16) 0.39808(11) 0.0306(4) Uani 1 1 d . . . . .
N4 N 0.3483(4) 0.11251(18) 0.49961(14) 0.0387(5) Uani 1 1 d . . . . .
N10 N 0.1374(4) 0.80719(18) 0.48558(16) 0.0404(5) Uani 1 1 d . . . . .
C4 C 0.1908(3) 0.70083(18) 0.50963(13) 0.0266(5) Uani 1 1 d . . . . .
N5 N 0.1420(4) 0.3062(2) 0.28184(12) 0.0384(5) Uani 1 1 d . . . . .
N9 N 0.3758(4) 0.6140(2) 0.70056(13) 0.0406(5) Uani 1 1 d . . . . .
C2 C 0.1952(3) 0.32479(18) 0.35729(12) 0.0253(4) Uani 1 1 d . . . . .
C6 C 0.4111(4) 0.40068(19) 0.64179(13) 0.0300(5) Uani 1 1 d . . . . .
C3 C 0.3174(3) 0.59472(18) 0.62632(12) 0.0260(5) Uani 1 1 d . . . . .
C1 C 0.3078(3) 0.22026(18) 0.47568(13) 0.0260(5) Uani 1 1 d . . . . .
O1 O 0.2491(5) 0.9492(2) 0.62561(15) 0.0672(7) Uani 1 1 d . . . . .
C5 C 0.3579(4) 0.2890(2) 0.60069(14) 0.0349(6) Uani 1 1 d . . . . .
H1 H 0.137(4) 0.474(2) 0.3574(14) 0.024(6) Uiso 1 1 d . . . . .
H4 H 0.564(4) 0.414(2) 0.6516(15) 0.043(7) Uiso 1 1 d . . . . .
H3 H 0.367(4) 0.399(2) 0.6883(15) 0.029(6) Uiso 1 1 d . . . . .
H2 H 0.460(4) 0.240(2) 0.6124(15) 0.038(7) Uiso 1 1 d . . . . .
H5 H 0.437(4) 0.567(2) 0.7268(15) 0.026(7) Uiso 1 1 d . . . . .
H6 H 0.392(4) 0.683(3) 0.7163(16) 0.043(8) Uiso 1 1 d . . . . .
H13 H 0.244(5) 0.254(3) 0.6180(17) 0.055(9) Uiso 1 1 d . . . . .
H11 H 0.320(4) 0.058(3) 0.4662(18) 0.049(8) Uiso 1 1 d . . . . .
H10 H 0.253(4) 0.171(2) 0.3762(15) 0.038(8) Uiso 1 1 d . . . . .
H12 H 0.360(4) 0.096(2) 0.5403(17) 0.034(8) Uiso 1 1 d . . . . .
H8 H 0.166(5) 0.861(3) 0.5146(17) 0.047(9) Uiso 1 1 d . . . . .
H9 H 0.249(4) 0.748(2) 0.6061(16) 0.040(8) Uiso 1 1 d . . . . .
H7 H 0.130(5) 0.828(3) 0.4405(19) 0.053(10) Uiso 1 1 d . . . . .
H14 H 0.313(6) 0.937(3) 0.660(2) 0.072(14) Uiso 1 1 d . . . . .
H15 H 0.135(7) 0.974(4) 0.636(3) 0.12(2) Uiso 1 1 d . . . . .
H16 H 0.145(4) 0.631(2) 0.4250(15) 0.029(7) Uiso 1 1 d . . . . .
H18 H 0.205(4) 0.252(2) 0.2665(16) 0.039(8) Uiso 1 1 d . . . . .
H17 H 0.133(5) 0.362(3) 0.2562(19) 0.058(10) Uiso 1 1 d . . . . .

loop_
_atom_site_aniso_label
_atom_site_aniso_U_11
_atom_site_aniso_U_22
_atom_site_aniso_U_33
_atom_site_aniso_U_23
_atom_site_aniso_U_13
_atom_site_aniso_U_12
Ni1 0.02522(16) 0.01832(15) 0.01937(15) -0.00040(10) 0.00359(11) -0.00040(10)
Cl2 0.0502(4) 0.0336(3) 0.0407(4) -0.0113(3) 0.0093(3) -0.0033(3)
Cl1 0.0869(6) 0.0314(3) 0.0310(3) 0.0057(2) 0.0065(3) 0.0112(3)
N3 0.0339(11) 0.0216(9) 0.0229(9) 0.0029(8) 0.0034(8) 0.0014(8)
N6 0.0270(10) 0.0223(8) 0.0220(9) -0.0009(7) 0.0035(7) -0.0019(7)
N1 0.0300(10) 0.0212(9) 0.0236(9) 0.0008(7) 0.0032(8) 0.0002(7)
N8 0.0346(11) 0.0256(9) 0.0227(10) 0.0034(8) 0.0035(8) 0.0028(8)
N7 0.0402(12) 0.0196(9) 0.0320(11) -0.0053(8) 0.0062(9) -0.0021(8)
N2 0.0444(12) 0.0197(9) 0.0270(10) -0.0051(8) 0.0045(9) 0.0021(8)
N4 0.0601(16) 0.0229(10) 0.0298(12) -0.0004(10) 0.0002(11) 0.0071(10)
N10 0.0543(15) 0.0216(10) 0.0454(14) 0.0031(10) 0.0099(11) 0.0007(9)
C4 0.0247(11) 0.0235(10) 0.0329(12) 0.0019(9) 0.0081(9) -0.0032(8)
N5 0.0527(14) 0.0366(12) 0.0241(11) -0.0027(10) 0.0027(10) 0.0039(11)
N9 0.0589(15) 0.0305(12) 0.0290(11) -0.0079(10) -0.0011(10) -0.0038(11)
C2 0.0243(11) 0.0279(11) 0.0240(11) -0.0008(9) 0.0056(9) -0.0039(8)
C6 0.0378(14) 0.0284(12) 0.0222(11) 0.0005(9) 0.0014(10) 0.0004(10)
C3 0.0239(11) 0.0275(11) 0.0270(11) -0.0043(9) 0.0057(9) -0.0065(8)
C1 0.0258(11) 0.0228(10) 0.0290(11) -0.0012(9) 0.0042(9) 0.0003(8)
O1 0.0766(19) 0.0802(18) 0.0401(13) -0.0114(12) -0.0011(13) 0.0110(14)
C5 0.0508(16) 0.0264(12) 0.0262(12) 0.0029(10) 0.0035(11) 0.0046(11)

loop_
_atom_type_symbol
_atom_type_description
_atom_type_scat_dispersion_real
_atom_type_scat_dispersion_imag
_atom_type_scat_source
C C 0.0033 0.0016 'International Tables Vol C Tables 4.2.6.8 and 6.1.1.4'
H H 0.0000 0.0000 'International Tables Vol C Tables 4.2.6.8 and 6.1.1.4'
Cl Cl 0.1484 0.1585 'International Tables Vol C Tables 4.2.6.8 and 6.1.1.4'
N N 0.0061 0.0033 'International Tables Vol C Tables 4.2.6.8 and 6.1.1.4'
Ni Ni 0.3393 1.1124 'International Tables Vol C Tables 4.2.6.8 and 6.1.1.4'
O O 0.0106 0.0060 'International Tables Vol C Tables 4.2.6.8 and 6.1.1.4'

loop_
_geom_angle_atom_site_label_1
_geom_angle_atom_site_label_2
_geom_angle_atom_site_label_3
_geom_angle
_geom_angle_site_symmetry_1
_geom_angle_site_symmetry_3
_geom_angle_publ_flag
N3 Ni1 N8 89.51(8) . . ?
N3 Ni1 N1 91.98(8) . . ?
N8 Ni1 N1 178.51(8) . . ?
N3 Ni1 N6 178.36(8) . . ?
N8 Ni1 N6 92.13(8) . . ?
N1 Ni1 N6 86.38(8) . . ?
C2 N3 Ni1 129.52(16) . . ?
C2 N3 H1 111.4(16) . . ?
Ni1 N3 H1 118.9(16) . . ?
C3 N6 C6 116.77(18) . . ?
C3 N6 Ni1 128.27(16) . . ?
C6 N6 Ni1 114.57(14) . . ?
C1 N1 C5 116.63(18) . . ?
C1 N1 Ni1 128.18(15) . . ?
C5 N1 Ni1 114.64(14) . . ?
C4 N8 Ni1 129.32(17) . . ?
C4 N8 H16 108.7(19) . . ?
Ni1 N8 H16 122.0(19) . . ?
C4 N7 C3 127.2(2) . . ?
C4 N7 H9 113(2) . . ?
C3 N7 H9 120(2) . . ?
C2 N2 C1 126.77(19) . . ?
C2 N2 H10 117(2) . . ?
C1 N2 H10 115(2) . . ?
C1 N4 H11 116.9(19) . . ?
C1 N4 H12 122(2) . . ?
H11 N4 H12 118(3) . . ?
C4 N10 H8 119(2) . . ?
C4 N10 H7 123(2) . . ?
H8 N10 H7 111(3) . . ?
N8 C4 N10 124.5(2) . . ?
N8 C4 N7 121.2(2) . . ?
N10 C4 N7 114.2(2) . . ?
C2 N5 H18 112.9(19) . . ?
C2 N5 H17 115(2) . . ?
H18 N5 H17 114(3) . . ?
C3 N9 H5 120.2(19) . . ?
C3 N9 H6 119.1(19) . . ?
H5 N9 H6 116(3) . . ?
N3 C2 N5 124.4(2) . . ?
N3 C2 N2 121.4(2) . . ?
N5 C2 N2 114.1(2) . . ?
N6 C6 C5 109.14(18) . . ?
N6 C6 H4 106.8(15) . . ?
C5 C6 H4 111.0(15) . . ?
N6 C6 H3 111.3(15) . . ?
C5 C6 H3 108.9(15) . . ?
H4 C6 H3 110(2) . . ?
N6 C3 N9 124.9(2) . . ?
N6 C3 N7 121.7(2) . . ?
N9 C3 N7 113.4(2) . . ?
N1 C1 N4 125.3(2) . . ?
N1 C1 N2 121.52(19) . . ?
N4 C1 N2 113.1(2) . . ?
H14 O1 H15 109(5) . . ?
N1 C5 C6 109.50(19) . . ?
N1 C5 H2 109.8(17) . . ?
C6 C5 H2 109.1(17) . . ?
N1 C5 H13 111.6(18) . . ?
C6 C5 H13 109.8(18) . . ?
H2 C5 H13 107(2) . . ?

loop_
_geom_bond_atom_site_label_1
_geom_bond_atom_site_label_2
_geom_bond_distance
_geom_bond_site_symmetry_2
_geom_bond_publ_flag
Ni1 N3 1.8594(19) . ?
Ni1 N8 1.8612(19) . ?
Ni1 N1 1.8700(17) . ?
Ni1 N6 1.8704(18) . ?
N3 C2 1.285(3) . ?
N3 H1 0.86(2) . ?
N6 C3 1.292(3) . ?
N6 C6 1.476(3) . ?
N1 C1 1.299(3) . ?
N1 C5 1.466(3) . ?
N8 C4 1.291(3) . ?
N8 H16 0.77(3) . ?
N7 C4 1.364(3) . ?
N7 C3 1.378(3) . ?
N7 H9 0.75(3) . ?
N2 C2 1.367(3) . ?
N2 C1 1.378(3) . ?
N2 H10 0.79(3) . ?
N4 C1 1.343(3) . ?
N4 H11 0.87(3) . ?
N4 H12 0.75(3) . ?
N10 C4 1.345(3) . ?
N10 H8 0.81(3) . ?
N10 H7 0.84(3) . ?
N5 C2 1.357(3) . ?
N5 H18 0.84(3) . ?
N5 H17 0.79(3) . ?
N9 C3 1.342(3) . ?
N9 H5 0.80(3) . ?
N9 H6 0.86(3) . ?
C6 C5 1.511(3) . ?
C6 H4 1.05(3) . ?
C6 H3 0.94(3) . ?
O1 H14 0.70(4) . ?
O1 H15 0.89(5) . ?
C5 H2 0.90(3) . ?
C5 H13 0.98(3) . ?
